data_7233281
loop_
_publ_author_name
'Wang, Xinyi'
'Xu, Shijie'
'Jia, Lina'
'Yang, Yujia'
'Liu, Yu'
'Gong, Junbo'
'Wu, Songgu'

_publ_section_title
;
 Drug--drug salts of mefenamic acid\tolfenamic acid and piperazine to
 improve physicochemical properties for potential veterinary use
;
_journal_issue 35
_journal_name_full CrystEngComm
_journal_page_first 5284
_journal_paper_doi 10.1039/C9CE00781D
_journal_volume 21
_journal_year 2019
_chemical_formula_sum 'C32 H34 Cl2 N4 O4'
_chemical_formula_weight 609.53
_space_group_crystal_system orthorhombic
_space_group_IT_number 61
_space_group_name_Hall '-P 2ac 2ab'
_space_group_name_H-M_alt 'P b c a'
_symmetry_space_group_name_Hall '-P 2ac 2ab'
_symmetry_space_group_name_H-M 'P b c a'
_atom_sites_solution_hydrogens mixed
_audit_block_doi 10.5517/ccdc.csd.cc22c7yn
_audit_creation_method SHELXL-2014/8
_audit_update_record
;
2019-07-01 deposited with the CCDC.    2019-07-26 downloaded from the CCDC.
;
_cell_angle_alpha 90
_cell_angle_beta 90
_cell_angle_gamma 90
_cell_formula_units_Z 4
_cell_length_a 10.303(2)
_cell_length_b 7.6173(15)
_cell_length_c 38.517(8)
_cell_measurement_reflns_used 3961
_cell_measurement_temperature 113(2)
_cell_measurement_theta_max 27.5204
_cell_measurement_theta_min 2.0461
_cell_volume 3022.9(10)
_computing_cell_refinement crystalclear
_computing_data_collection crystalclear
_computing_data_reduction crystalclear
_computing_molecular_graphics 'Bruker SHELXTL'
_computing_publication_material 'Bruker SHELXTL'
_computing_structure_refinement 'ShelXL (Sheldrick, 2014)'
_computing_structure_solution 'SHELXS-97 (Sheldrick, 1990)'
_diffrn_ambient_temperature 113(2)
_diffrn_measured_fraction_theta_full 0.979
_diffrn_measured_fraction_theta_max 0.979
_diffrn_measurement_device_type 'rigaku saturn'
_diffrn_radiation_type MoK\a
_diffrn_radiation_wavelength 0.71073
_diffrn_reflns_av_R_equivalents 0.0640
_diffrn_reflns_av_unetI/netI 0.0550
_diffrn_reflns_Laue_measured_fraction_full 0.979
_diffrn_reflns_Laue_measured_fraction_max 0.979
_diffrn_reflns_limit_h_max 12
_diffrn_reflns_limit_h_min -11
_diffrn_reflns_limit_k_max 9
_diffrn_reflns_limit_k_min -8
_diffrn_reflns_limit_l_max 45
_diffrn_reflns_limit_l_min -45
_diffrn_reflns_number 13183
_diffrn_reflns_point_group_measured_fraction_full 0.979
_diffrn_reflns_point_group_measured_fraction_max 0.979
_diffrn_reflns_theta_full 25.018
_diffrn_reflns_theta_max 25.018
_diffrn_reflns_theta_min 2.115
_diffrn_standards_decay_% 0
_diffrn_standards_interval_count 0
_diffrn_standards_interval_time 0
_diffrn_standards_number 0
_exptl_absorpt_coefficient_mu 0.259
_exptl_absorpt_correction_T_max 1.0000
_exptl_absorpt_correction_T_min 0.7462
_exptl_absorpt_correction_type multi-scan
_exptl_absorpt_process_details crystalclear
_exptl_crystal_colour transparent
_exptl_crystal_density_diffrn 1.339
_exptl_crystal_description prism
_exptl_crystal_F_000 1280
_exptl_crystal_size_max 0.200
_exptl_crystal_size_mid 0.180
_exptl_crystal_size_min 0.120
_refine_diff_density_max 0.192
_refine_diff_density_min -0.363
_refine_diff_density_rms 0.063
_refine_ls_extinction_method none
_refine_ls_goodness_of_fit_ref 1.089
_refine_ls_hydrogen_treatment mixed
_refine_ls_matrix_type full
_refine_ls_number_parameters 200
_refine_ls_number_reflns 2604
_refine_ls_number_restraints 4
_refine_ls_restrained_S_all 1.089
_refine_ls_R_factor_all 0.0771
_refine_ls_R_factor_gt 0.0634
_refine_ls_shift/su_max 0.000
_refine_ls_shift/su_mean 0.000
_refine_ls_structure_factor_coef Fsqd
_refine_ls_weighting_details 'w=1/[\s^2^(Fo^2^)+(0.0704P)^2^+2.6772P] where P=(Fo^2^+2Fc^2^)/3'
_refine_ls_weighting_scheme calc
_refine_ls_wR_factor_gt 0.1529
_refine_ls_wR_factor_ref 0.1634
_reflns_Friedel_coverage 0.000
_reflns_number_gt 2235
_reflns_number_total 2604
_reflns_threshold_expression 'I > 2\s(I)'
_cod_data_source_file c9ce00781d2.cif
_cod_data_source_block R20180426D1
_cod_depositor_comments
;
The following automatic conversions were performed:

'_exptl_absorpt_correction_type' value 'Multi-scan' changed to
'multi-scan' according to
/home/data/users/saulius/crontab/automatic-downloads/rss-feeds/RSC/lib/dictionaries/cif_core.dic
dictionary named 'cif_core.dic' version 2.4.2 from 2011-04-26.

Automatic conversion script
Id: cif_fix_values 4973 2017-02-22 13:04:09Z antanas 

 Adding full bibliography for 7233278--7233281.cif.
;
_cod_database_code 7233281
_shelx_shelxl_version_number 2014/8
_shelx_space_group_comment
;
The symmetry employed for this shelxl refinement is uniquely defined
by the following loop, which should always be used as a source of
symmetry information in preference to the above space-group names.
They are only intended as comments.
;
_shelx_estimated_absorpt_t_min 0.950
_shelx_estimated_absorpt_t_max 0.970

loop_
_space_group_symop_operation_xyz
'x, y, z'
'-x+1/2, -y, z+1/2'
'-x, y+1/2, -z+1/2'
'x+1/2, -y+1/2, -z'
'-x, -y, -z'
'x-1/2, y, -z-1/2'
'x, -y-1/2, z-1/2'
'-x-1/2, y-1/2, z'

loop_
_atom_site_label
_atom_site_type_symbol
_atom_site_fract_x
_atom_site_fract_y
_atom_site_fract_z
_atom_site_U_iso_or_equiv
_atom_site_adp_type
_atom_site_occupancy
_atom_site_site_symmetry_order
_atom_site_calc_flag
_atom_site_refinement_flags_posn
_atom_site_refinement_flags_adp
Cl1 Cl 0.34332(9) 0.99670(16) 0.70274(2) 0.0599(4) Uani 1 1 d . .
O1 O 0.7068(2) 0.9038(3) 0.55737(5) 0.0358(5) Uani 1 1 d . .
O2 O 0.86676(19) 0.9549(2) 0.51891(4) 0.0280(5) Uani 1 1 d . .
N1 N 0.7510(3) 0.9578(3) 0.62448(6) 0.0315(6) Uani 1 1 d D .
H1 H 0.702(3) 0.931(4) 0.6062(5) 0.038 Uiso 1 1 d D U
C1 C 0.4855(3) 1.0554(4) 0.63269(8) 0.0384(8) Uani 1 1 d . .
H1A H 0.5427 1.1280 0.6183 0.058 Uiso 1 1 calc R U
H1B H 0.4155 1.1282 0.6421 0.058 Uiso 1 1 calc R U
H1C H 0.4484 0.9612 0.6185 0.058 Uiso 1 1 calc R U
C2 C 0.5633(3) 0.9758(4) 0.66242(7) 0.0284(7) Uani 1 1 d . .
C3 C 0.5075(3) 0.9416(4) 0.69515(7) 0.0352(7) Uani 1 1 d . .
C4 C 0.5763(4) 0.8643(4) 0.72246(7) 0.0429(8) Uani 1 1 d . .
H4 H 0.5356 0.8436 0.7442 0.052 Uiso 1 1 calc R U
C5 C 0.7060(3) 0.8183(4) 0.71716(7) 0.0394(8) Uani 1 1 d . .
H5 H 0.7537 0.7647 0.7354 0.047 Uiso 1 1 calc R U
C6 C 0.7667(3) 0.8503(4) 0.68515(7) 0.0300(7) Uani 1 1 d . .
H6 H 0.8550 0.8187 0.6818 0.036 Uiso 1 1 calc R U
C7 C 0.6956(3) 0.9301(4) 0.65780(7) 0.0281(7) Uani 1 1 d . .
C8 C 0.8787(3) 0.9942(3) 0.61551(7) 0.0249(6) Uani 1 1 d . .
C9 C 0.9722(3) 1.0506(4) 0.64034(7) 0.0305(7) Uani 1 1 d . .
H9 H 0.9466 1.0661 0.6638 0.037 Uiso 1 1 calc R U
C10 C 1.0996(3) 1.0833(4) 0.63095(7) 0.0331(7) Uani 1 1 d . .
H10 H 1.1599 1.1202 0.6481 0.040 Uiso 1 1 calc R U
C11 C 1.1414(3) 1.0628(4) 0.59640(8) 0.0343(7) Uani 1 1 d . .
H11 H 1.2296 1.0810 0.5902 0.041 Uiso 1 1 calc R U
C12 C 1.0503(3) 1.0152(3) 0.57152(7) 0.0256(6) Uani 1 1 d . .
H12 H 1.0777 1.0037 0.5481 0.031 Uiso 1 1 calc R U
C13 C 0.9184(3) 0.9830(3) 0.57966(6) 0.0229(6) Uani 1 1 d . .
C14 C 0.8254(3) 0.9443(3) 0.54984(7) 0.0236(6) Uani 1 1 d . .
C15 C 1.0718(3) 0.6037(3) 0.52532(6) 0.0253(6) Uani 1 1 d . .
H15A H 1.0036 0.6309 0.5426 0.030 Uiso 1 1 calc R U
H15B H 1.1539 0.6581 0.5332 0.030 Uiso 1 1 calc R U
N2 N 1.0340(2) 0.6781(3) 0.49051(6) 0.0243(5) Uani 1 1 d D .
H2A H 1.021(2) 0.7952(15) 0.4925(7) 0.029 Uiso 1 1 d D U
H2B H 1.102(2) 0.655(3) 0.4758(6) 0.029 Uiso 1 1 d D U
C16 C 0.9111(3) 0.5946(4) 0.47742(7) 0.0257(6) Uani 1 1 d . .
H16A H 0.8890 0.6433 0.4543 0.031 Uiso 1 1 calc R U
H16B H 0.8388 0.6216 0.4935 0.031 Uiso 1 1 calc R U

loop_
_atom_site_aniso_label
_atom_site_aniso_U_11
_atom_site_aniso_U_22
_atom_site_aniso_U_33
_atom_site_aniso_U_23
_atom_site_aniso_U_13
_atom_site_aniso_U_12
Cl1 0.0381(6) 0.0963(8) 0.0453(5) 0.0053(5) 0.0148(4) 0.0078(5)
O1 0.0283(13) 0.0504(14) 0.0287(10) 0.0021(9) -0.0018(8) -0.0092(10)
O2 0.0306(12) 0.0287(10) 0.0246(10) -0.0015(7) 0.0018(8) 0.0024(9)
N1 0.0257(14) 0.0454(15) 0.0233(11) -0.0005(10) -0.0013(10) -0.0067(12)
C1 0.0348(19) 0.0442(19) 0.0363(16) 0.0066(14) -0.0027(13) -0.0026(15)
C2 0.0304(17) 0.0256(14) 0.0293(14) -0.0015(11) 0.0012(12) -0.0033(13)
C3 0.0311(18) 0.0430(18) 0.0315(15) -0.0018(13) 0.0052(13) -0.0037(15)
C4 0.050(2) 0.053(2) 0.0259(15) 0.0045(14) 0.0075(14) -0.0053(18)
C5 0.056(2) 0.0340(17) 0.0279(15) 0.0056(12) -0.0055(14) -0.0054(16)
C6 0.0285(17) 0.0275(15) 0.0339(14) -0.0032(11) -0.0004(12) -0.0003(13)
C7 0.0298(17) 0.0277(15) 0.0268(14) -0.0036(11) -0.0004(11) -0.0025(13)
C8 0.0240(15) 0.0219(13) 0.0287(14) 0.0000(10) 0.0003(11) 0.0026(12)
C9 0.0317(18) 0.0318(16) 0.0280(14) -0.0024(11) -0.0012(12) -0.0013(13)
C10 0.0308(18) 0.0340(16) 0.0346(15) -0.0036(12) -0.0074(13) -0.0021(14)
C11 0.0237(17) 0.0391(17) 0.0401(16) 0.0018(13) -0.0001(12) -0.0021(14)
C12 0.0263(16) 0.0227(14) 0.0277(14) 0.0028(10) 0.0011(11) 0.0014(12)
C13 0.0236(15) 0.0169(13) 0.0281(13) 0.0010(10) 0.0002(11) 0.0004(11)
C14 0.0259(16) 0.0163(13) 0.0286(14) -0.0005(10) -0.0020(11) 0.0036(11)
C15 0.0270(16) 0.0223(14) 0.0267(13) -0.0010(10) -0.0029(11) -0.0017(12)
N2 0.0252(14) 0.0179(11) 0.0299(12) 0.0001(9) 0.0021(9) 0.0034(10)
C16 0.0241(16) 0.0237(14) 0.0293(14) 0.0008(11) -0.0025(11) -0.0010(12)

loop_
_atom_type_symbol
_atom_type_description
_atom_type_scat_dispersion_real
_atom_type_scat_dispersion_imag
_atom_type_scat_source
C C 0.0033 0.0016 'International Tables Vol C Tables 4.2.6.8 and 6.1.1.4'
H H 0.0000 0.0000 'International Tables Vol C Tables 4.2.6.8 and 6.1.1.4'
N N 0.0061 0.0033 'International Tables Vol C Tables 4.2.6.8 and 6.1.1.4'
O O 0.0106 0.0060 'International Tables Vol C Tables 4.2.6.8 and 6.1.1.4'
Cl Cl 0.1484 0.1585 'International Tables Vol C Tables 4.2.6.8 and 6.1.1.4'

loop_
_geom_angle_atom_site_label_1
_geom_angle_atom_site_label_2
_geom_angle_atom_site_label_3
_geom_angle
_geom_angle_site_symmetry_1
_geom_angle_site_symmetry_3
C8 N1 C7 129.4(2) . .
C8 N1 H1 113(2) . .
C7 N1 H1 117(2) . .
C2 C1 H1A 109.5 . .
C2 C1 H1B 109.5 . .
H1A C1 H1B 109.5 . .
C2 C1 H1C 109.5 . .
H1A C1 H1C 109.5 . .
H1B C1 H1C 109.5 . .
C3 C2 C7 117.3(3) . .
C3 C2 C1 122.1(3) . .
C7 C2 C1 120.6(2) . .
C4 C3 C2 122.9(3) . .
C4 C3 Cl1 117.4(2) . .
C2 C3 Cl1 119.6(2) . .
C5 C4 C3 118.7(3) . .
C5 C4 H4 120.6 . .
C3 C4 H4 120.6 . .
C4 C5 C6 120.7(3) . .
C4 C5 H5 119.6 . .
C6 C5 H5 119.6 . .
C5 C6 C7 119.7(3) . .
C5 C6 H6 120.1 . .
C7 C6 H6 120.1 . .
C2 C7 C6 120.5(3) . .
C2 C7 N1 117.6(2) . .
C6 C7 N1 121.8(3) . .
N1 C8 C9 122.3(2) . .
N1 C8 C13 119.7(2) . .
C9 C8 C13 118.0(3) . .
C10 C9 C8 121.4(3) . .
C10 C9 H9 119.3 . .
C8 C9 H9 119.3 . .
C9 C10 C11 121.1(3) . .
C9 C10 H10 119.4 . .
C11 C10 H10 119.4 . .
C12 C11 C10 118.3(3) . .
C12 C11 H11 120.8 . .
C10 C11 H11 120.8 . .
C11 C12 C13 122.7(3) . .
C11 C12 H12 118.6 . .
C13 C12 H12 118.6 . .
C12 C13 C8 118.3(2) . .
C12 C13 C14 118.0(2) . .
C8 C13 C14 123.7(2) . .
O2 C14 O1 122.9(2) . .
O2 C14 C13 119.0(2) . .
O1 C14 C13 118.1(2) . .
N2 C15 C16 110.0(2) . 5_766
N2 C15 H15A 109.7 . .
C16 C15 H15A 109.7 5_766 .
N2 C15 H15B 109.7 . .
C16 C15 H15B 109.7 5_766 .
H15A C15 H15B 108.2 . .
C16 N2 C15 110.9(2) . .
C16 N2 H2A 108.8(18) . .
C15 N2 H2A 109.4(17) . .
C16 N2 H2B 110.7(18) . .
C15 N2 H2B 106.5(18) . .
H2A N2 H2B 110.6(15) . .
N2 C16 C15 110.1(2) . 5_766
N2 C16 H16A 109.6 . .
C15 C16 H16A 109.6 5_766 .
N2 C16 H16B 109.6 . .
C15 C16 H16B 109.6 5_766 .
H16A C16 H16B 108.1 . .

loop_
_geom_bond_atom_site_label_1
_geom_bond_atom_site_label_2
_geom_bond_distance
_geom_bond_site_symmetry_2
Cl1 C3 1.767(3) .
O1 C14 1.293(3) .
O2 C14 1.268(3) .
N1 C8 1.388(4) .
N1 C7 1.421(4) .
N1 H1 0.892(10) .
C1 C2 1.523(4) .
C1 H1A 0.9800 .
C1 H1B 0.9800 .
C1 H1C 0.9800 .
C2 C3 1.410(4) .
C2 C7 1.418(4) .
C3 C4 1.399(4) .
C4 C5 1.396(5) .
C4 H4 0.9500 .
C5 C6 1.404(4) .
C5 H5 0.9500 .
C6 C7 1.420(4) .
C6 H6 0.9500 .
C8 C9 1.423(4) .
C8 C13 1.443(4) .
C9 C10 1.384(4) .
C9 H9 0.9500 .
C10 C11 1.407(4) .
C10 H10 0.9500 .
C11 C12 1.389(4) .
C11 H11 0.9500 .
C12 C13 1.416(4) .
C12 H12 0.9500 .
C13 C14 1.525(4) .
C15 N2 1.507(3) .
C15 C16 1.525(4) 5_766
C15 H15A 0.9900 .
C15 H15B 0.9900 .
N2 C16 1.504(4) .
N2 H2A 0.905(10) .
N2 H2B 0.916(9) .
C16 C15 1.525(4) 5_766
C16 H16A 0.9900 .
C16 H16B 0.9900 .

loop_
_geom_torsion_atom_site_label_1
_geom_torsion_atom_site_label_2
_geom_torsion_atom_site_label_3
_geom_torsion_atom_site_label_4
_geom_torsion
_geom_torsion_site_symmetry_1
_geom_torsion_site_symmetry_4
C7 C2 C3 C4 -0.6(5) . .
C1 C2 C3 C4 178.2(3) . .
C7 C2 C3 Cl1 179.6(2) . .
C1 C2 C3 Cl1 -1.5(4) . .
C2 C3 C4 C5 -0.2(5) . .
Cl1 C3 C4 C5 179.6(2) . .
C3 C4 C5 C6 0.6(5) . .
C4 C5 C6 C7 -0.1(5) . .
C3 C2 C7 C6 1.1(4) . .
C1 C2 C7 C6 -177.8(3) . .
C3 C2 C7 N1 177.6(3) . .
C1 C2 C7 N1 -1.3(4) . .
C5 C6 C7 C2 -0.8(4) . .
C5 C6 C7 N1 -177.1(3) . .
C8 N1 C7 C2 151.0(3) . .
C8 N1 C7 C6 -32.6(4) . .
C7 N1 C8 C9 -15.2(5) . .
C7 N1 C8 C13 167.7(3) . .
N1 C8 C9 C10 178.9(3) . .
C13 C8 C9 C10 -4.0(4) . .
C8 C9 C10 C11 0.3(5) . .
C9 C10 C11 C12 2.4(4) . .
C10 C11 C12 C13 -1.4(4) . .
C11 C12 C13 C8 -2.3(4) . .
C11 C12 C13 C14 175.7(3) . .
N1 C8 C13 C12 -177.9(2) . .
C9 C8 C13 C12 4.9(4) . .
N1 C8 C13 C14 4.2(4) . .
C9 C8 C13 C14 -173.0(2) . .
C12 C13 C14 O2 -5.1(4) . .
C8 C13 C14 O2 172.8(2) . .
C12 C13 C14 O1 175.6(2) . .
C8 C13 C14 O1 -6.5(4) . .
C16 C15 N2 C16 57.9(3) 5_766 .
C15 N2 C16 C15 -58.0(3) . 5_766
